data_4037688
loop_
_publ_author_name
'Bolte, Benoit'
'Bryan, Christopher S.'
'Sharp, Phillip P.'
'Sayyahi, Soheil'
'Rihouey, Charly'
'Kendrick, Amy'
'Lan, Ping'
'Banwell, Martin G.'
'Jackson, Colin J.'
'Fraser, Nicholas J.'
'Willis, Anthony C.'
'Ward, James S.'

_publ_section_title
;
 Total Syntheses of the 3H-Pyrrolo[2,3-c]quinolone-containing Alkaloids
 Marinoquinolines A-F, K and Aplidiopsamine A Using a Palladium-catalysed
 Ullmann Cross-coupling/Reductive Cyclization Pathway.
;
_journal_name_full 'The Journal of organic chemistry'
_journal_paper_doi 10.1021/acs.joc.9b02725
_journal_year 2019
_chemical_compound_source local
_chemical_formula_moiety 'C18 H14 N2 O, C H4 O'
_chemical_formula_sum 'C19 H18 N2 O2'
_chemical_formula_weight 306.36
_space_group_IT_number 14
_space_group_name_Hall '-P 2yn'
_space_group_name_H-M_alt 'P 1 21/n 1'
_symmetry_cell_setting monoclinic
_symmetry_space_group_name_H-M 'P 1 21/n 1'
_atom_sites_solution_hydrogens difmap
_atom_sites_solution_primary direct
_audit_creation_date 13-05-29
_audit_creation_method CRYSTALS_ver_14.40
_audit_update_record
;
2013-05-29 - Report on C19 H18 N2 O2 
             by Anthony C. Willis
             for   Benoit Bolte and Martin Banwell

2013-05-29 - passes checkcif tests with few warnings  
;
_cell_angle_alpha 90
_cell_angle_beta 96.7633(13)
_cell_angle_gamma 90
_cell_formula_units_Z 4
_cell_length_a 9.5218(2)
_cell_length_b 8.2073(2)
_cell_length_c 20.3649(3)
_cell_measurement_reflns_used 23999
_cell_measurement_temperature 200
_cell_measurement_theta_max 27.5
_cell_measurement_theta_min 2.6
_cell_volume 1580.41(6)
_computing_cell_refinement 'DENZO/SCALEPACK (Otwinowski & Minor, 1997)'
_computing_data_collection 'COLLECT (Nonius, 2001).'
_computing_data_reduction 'DENZO/SCALEPACK (Otwinowski & Minor, 1997)'
_computing_molecular_graphics
; 
ORTEP-II (Johnson 1976) in teXsan (MSC, 1992-1997)
;
_computing_publication_material 'CRYSTALS (Betteridge et al., 2003)'
_computing_structure_refinement 'CRYSTALS (Betteridge et al., 2003)'
_computing_structure_solution 'SIR92 (Altomare et al., 1994)'
_diffrn_ambient_temperature 200
_diffrn_measured_fraction_theta_full 0.999
_diffrn_measured_fraction_theta_max 0.999
_diffrn_measurement_device Area
_diffrn_measurement_device_type 'Nonius KappaCCD'
_diffrn_measurement_method ' \f and \w scans with CCD '
_diffrn_radiation_monochromator graphite
_diffrn_radiation_type 'Mo K\a'
_diffrn_radiation_wavelength 0.71073
_diffrn_reflns_av_R_equivalents 0.054
_diffrn_reflns_limit_h_max 12
_diffrn_reflns_limit_h_min -12
_diffrn_reflns_limit_k_max 10
_diffrn_reflns_limit_k_min -10
_diffrn_reflns_limit_l_max 26
_diffrn_reflns_limit_l_min -26
_diffrn_reflns_number 34908
_diffrn_reflns_theta_full 27.491
_diffrn_reflns_theta_max 27.491
_diffrn_reflns_theta_min 2.678
_diffrn_standards_number 0
_exptl_absorpt_coefficient_mu 0.085
_exptl_absorpt_correction_T_max 0.995
_exptl_absorpt_correction_T_min 0.978
_exptl_absorpt_correction_type integration
_exptl_absorpt_process_details
;
via Gaussian method (Coppens, 1970) implemented in maXus (2000)
;
_exptl_crystal_colour 'pale brown'
_exptl_crystal_density_diffrn 1.288
_exptl_crystal_density_method 'not measured'
_exptl_crystal_description block
_exptl_crystal_F_000 648
_exptl_crystal_size_max 0.350
_exptl_crystal_size_mid 0.080
_exptl_crystal_size_min 0.070
_refine_diff_density_max 0.31
_refine_diff_density_min -0.35
_refine_ls_extinction_method None
_refine_ls_goodness_of_fit_ref 0.9467
_refine_ls_hydrogen_treatment refxyz
_refine_ls_matrix_type full
_refine_ls_number_parameters 262
_refine_ls_number_reflns 3630
_refine_ls_number_restraints 0
_refine_ls_R_factor_all 0.0693
_refine_ls_R_factor_gt 0.0443
_refine_ls_shift/su_max 0.0070421
_refine_ls_shift/su_mean 0.0003143
_refine_ls_structure_factor_coef Fsqd
_refine_ls_weighting_details
;
 Method= Modified Sheldrick 
 w=1/[\s^2^(F^2^) + ( 0.06P)^2^ + 0.38P] 
 ,where P=(max(Fo^2^,0) + 2Fc^2^)/3 
;
_refine_ls_weighting_scheme calc
_refine_ls_wR_factor_all 0.1156
_refine_ls_wR_factor_gt 0.1036
_refine_ls_wR_factor_ref 0.1156
_reflns_limit_h_max 12
_reflns_limit_h_min -12
_reflns_limit_k_max 10
_reflns_limit_k_min 0
_reflns_limit_l_max 26
_reflns_limit_l_min 0
_reflns_number_gt 2616
_reflns_number_total 3631
_reflns_threshold_expression I>2.0\s(I)
_oxford_diffrn_Wilson_B_factor 2.95
_oxford_diffrn_Wilson_scale 3.17
_oxford_refine_ls_r_factor_ref 0.0693
_oxford_refine_ls_scale 0.5713(14)
_oxford_reflns_number_all 3630
_oxford_reflns_threshold_expression_ref I>-10.0\s(I)
_oxford_structure_analysis_title 'ban1333 At 9:53 on 29/ 5/13'
_cod_data_source_file jo9b02725_si_004.cif
_cod_data_source_block ban1333
_cod_original_sg_symbol_H-M 'P 1 21/n 1 '
_cod_database_code 4037688

loop_
_symmetry_equiv_pos_as_xyz
x,y,z
-x,-y,-z
-x+1/2,y+1/2,-z+1/2
x+1/2,-y+1/2,z+1/2

loop_
_atom_site_label
_atom_site_type_symbol
_atom_site_fract_x
_atom_site_fract_y
_atom_site_fract_z
_atom_site_U_iso_or_equiv
_atom_site_occupancy
_atom_site_adp_type
N1 N 0.38657(12) 0.18554(14) 0.44632(5) 0.0333 1.0000 Uani
C2 C 0.39696(15) 0.27560(16) 0.50447(6) 0.0333 1.0000 Uani
C3 C 0.27097(17) 0.33261(19) 0.52657(8) 0.0428 1.0000 Uani
C4 C 0.27437(19) 0.4219(2) 0.58353(8) 0.0487 1.0000 Uani
C5 C 0.40284(19) 0.4579(2) 0.62115(8) 0.0470 1.0000 Uani
C6 C 0.52700(17) 0.40391(18) 0.60129(7) 0.0400 1.0000 Uani
C7 C 0.52704(15) 0.31100(16) 0.54288(6) 0.0324 1.0000 Uani
C8 C 0.65123(15) 0.24729(16) 0.51948(6) 0.0317 1.0000 Uani
C9 C 0.79762(16) 0.25080(19) 0.54239(7) 0.0399 1.0000 Uani
C10 C 0.86413(17) 0.1649(2) 0.49789(8) 0.0425 1.0000 Uani
N11 N 0.76749(13) 0.10715(16) 0.44848(6) 0.0377 1.0000 Uani
C12 C 0.63537(14) 0.15636(16) 0.46102(6) 0.0310 1.0000 Uani
C13 C 0.50213(14) 0.12679(16) 0.42499(6) 0.0303 1.0000 Uani
C14 C 0.48817(17) 0.02997(18) 0.36118(6) 0.0350 1.0000 Uani
C15 C 0.50779(14) 0.13559(17) 0.30185(6) 0.0322 1.0000 Uani
C16 C 0.39670(15) 0.2275(2) 0.27126(7) 0.0411 1.0000 Uani
C17 C 0.41410(15) 0.3303(2) 0.21879(7) 0.0413 1.0000 Uani
C18 C 0.54540(14) 0.34251(17) 0.19586(6) 0.0320 1.0000 Uani
C19 C 0.65689(15) 0.25047(18) 0.22518(6) 0.0354 1.0000 Uani
C20 C 0.63755(16) 0.14818(18) 0.27756(7) 0.0355 1.0000 Uani
O21 O 0.56804(10) 0.44223(13) 0.14417(5) 0.0392 1.0000 Uani
O22 O 0.12304(12) 0.16962(14) 0.37756(6) 0.0535 1.0000 Uani
C23 C 0.0742(2) 0.3253(3) 0.35682(13) 0.0692 1.0000 Uani
H31 H 0.1823(19) 0.307(2) 0.5007(8) 0.0507 1.0000 Uiso
H41 H 0.1843(19) 0.462(2) 0.5976(8) 0.0583 1.0000 Uiso
H51 H 0.4029(18) 0.521(2) 0.6621(9) 0.0561 1.0000 Uiso
H61 H 0.6178(18) 0.430(2) 0.6274(8) 0.0479 1.0000 Uiso
H91 H 0.8427(18) 0.307(2) 0.5806(8) 0.0475 1.0000 Uiso
H101 H 0.9639(19) 0.139(2) 0.4956(8) 0.0500 1.0000 Uiso
H141 H 0.5614(17) -0.060(2) 0.3651(7) 0.0413 1.0000 Uiso
H142 H 0.3946(17) -0.021(2) 0.3563(7) 0.0410 1.0000 Uiso
H161 H 0.3042(19) 0.220(2) 0.2876(7) 0.0491 1.0000 Uiso
H171 H 0.3367(18) 0.395(2) 0.1995(8) 0.0498 1.0000 Uiso
H191 H 0.7503(17) 0.2564(19) 0.2086(7) 0.0422 1.0000 Uiso
H201 H 0.7163(16) 0.0826(19) 0.2976(7) 0.0417 1.0000 Uiso
H111 H 0.7873(17) 0.040(2) 0.4156(8) 0.0465 1.0000 Uiso
H211 H 0.494(2) 0.511(2) 0.1341(8) 0.0593 1.0000 Uiso
H221 H 0.216(2) 0.170(3) 0.4015(10) 0.0797 1.0000 Uiso
H231 H 0.138(3) 0.387(3) 0.3340(13) 0.1046 1.0000 Uiso
H232 H -0.017(3) 0.319(3) 0.3321(13) 0.1043 1.0000 Uiso
H233 H 0.056(3) 0.399(3) 0.3957(13) 0.1053 1.0000 Uiso

loop_
_atom_site_aniso_label
_atom_site_aniso_U_11
_atom_site_aniso_U_22
_atom_site_aniso_U_33
_atom_site_aniso_U_23
_atom_site_aniso_U_13
_atom_site_aniso_U_12
N1 0.0352(6) 0.0337(6) 0.0312(6) 0.0033(5) 0.0057(5) -0.0043(5)
C2 0.0399(8) 0.0286(7) 0.0327(7) 0.0051(6) 0.0097(6) -0.0027(6)
C3 0.0407(9) 0.0420(9) 0.0477(9) 0.0029(7) 0.0139(7) -0.0008(7)
C4 0.0550(10) 0.0427(9) 0.0532(9) 0.0015(7) 0.0260(8) 0.0067(8)
C5 0.0675(11) 0.0355(8) 0.0411(8) -0.0037(7) 0.0200(8) -0.0011(7)
C6 0.0530(9) 0.0326(8) 0.0355(7) -0.0020(6) 0.0103(7) -0.0047(7)
C7 0.0423(8) 0.0265(7) 0.0292(7) 0.0045(5) 0.0085(5) -0.0031(6)
C8 0.0380(7) 0.0283(7) 0.0288(6) 0.0039(5) 0.0036(5) -0.0028(6)
C9 0.0416(8) 0.0392(8) 0.0371(8) -0.0004(6) -0.0035(6) -0.0015(6)
C10 0.0345(8) 0.0460(9) 0.0459(8) 0.0019(7) 0.0006(6) 0.0015(7)
N11 0.0360(6) 0.0406(7) 0.0372(6) -0.0021(6) 0.0071(5) 0.0032(5)
C12 0.0343(7) 0.0299(7) 0.0298(7) 0.0035(5) 0.0072(5) 0.0004(5)
C13 0.0367(7) 0.0277(7) 0.0271(6) 0.0050(5) 0.0060(5) -0.0035(5)
C14 0.0423(8) 0.0328(8) 0.0299(7) -0.0003(6) 0.0041(6) -0.0057(6)
C15 0.0379(7) 0.0323(7) 0.0259(6) -0.0023(5) 0.0024(5) -0.0031(6)
C16 0.0301(7) 0.0579(10) 0.0356(7) 0.0073(7) 0.0050(6) -0.0034(7)
C17 0.0290(7) 0.0571(10) 0.0370(8) 0.0121(7) 0.0012(6) 0.0027(7)
C18 0.0325(7) 0.0373(8) 0.0259(6) 0.0017(5) 0.0020(5) -0.0034(6)
C19 0.0330(7) 0.0415(8) 0.0329(7) 0.0002(6) 0.0093(6) 0.0036(6)
C20 0.0382(8) 0.0364(8) 0.0322(7) 0.0015(6) 0.0052(6) 0.0080(6)
O21 0.0340(5) 0.0489(6) 0.0352(5) 0.0127(5) 0.0056(4) 0.0005(5)
O22 0.0390(6) 0.0475(7) 0.0712(8) -0.0079(6) -0.0048(5) -0.0021(5)
C23 0.0574(12) 0.0588(13) 0.0899(16) 0.0062(11) 0.0026(11) 0.0088(10)

loop_
_atom_type_symbol
_atom_type_scat_dispersion_real
_atom_type_scat_dispersion_imag
_atom_type_scat_Cromer_Mann_a1
_atom_type_scat_Cromer_Mann_b1
_atom_type_scat_Cromer_Mann_a2
_atom_type_scat_Cromer_Mann_b2
_atom_type_scat_Cromer_Mann_a3
_atom_type_scat_Cromer_Mann_b3
_atom_type_scat_Cromer_Mann_a4
_atom_type_scat_Cromer_Mann_b4
_atom_type_scat_Cromer_Mann_c
_atom_type_scat_source
C 0.0033 0.0016 2.3100 20.8439 1.0200 10.2075 1.5886 0.5687 0.8650 51.6512 0.2156 'International Tables Vol C 4.2.6.8 and 6.1.1.4'
H 0.0000 0.0000 0.4930 10.5109 0.3229 26.1257 0.1402 3.1424 0.0408 57.7998 0.0030 'International Tables Vol C 4.2.6.8 and 6.1.1.4'
N 0.0061 0.0033 12.2126 0.0057 3.1322 9.8933 2.0125 28.9975 1.1663 0.5826 -11.5290 'International Tables Vol C 4.2.6.8 and 6.1.1.4'
O 0.0106 0.0060 3.0485 13.2771 2.2868 5.7011 1.5463 0.3239 0.8670 32.9089 0.2508 'International Tables Vol C 4.2.6.8 and 6.1.1.4'

loop_
_exptl_crystal_face_index_h
_exptl_crystal_face_index_k
_exptl_crystal_face_index_l
_exptl_crystal_face_perp_dist
-1 0 1 0.150
1 0 -1 0.203
0 1 -2 0.050
0 -1 2 0.030
0 -1 -2 0.030
0 1 2 0.040

loop_
_geom_angle_atom_site_label_1
_geom_angle_atom_site_label_2
_geom_angle_atom_site_label_3
_geom_angle
_geom_angle_publ_flag
C2 N1 C13 119.74(12) yes
N1 C2 C3 118.08(13) yes
N1 C2 C7 123.38(12) yes
C3 C2 C7 118.53(13) yes
C2 C3 C4 120.79(16) yes
C2 C3 H31 118.5(10) no
C4 C3 H31 120.7(10) no
C3 C4 C5 120.67(15) yes
C3 C4 H41 119.1(10) no
C5 C4 H41 120.2(10) no
C4 C5 C6 120.05(15) yes
C4 C5 H51 119.4(10) no
C6 C5 H51 120.5(10) no
C5 C6 C7 120.66(15) yes
C5 C6 H61 120.4(9) no
C7 C6 H61 119.0(10) no
C2 C7 C6 119.29(13) yes
C2 C7 C8 116.52(12) yes
C6 C7 C8 124.19(13) yes
C7 C8 C9 134.83(13) yes
C7 C8 C12 118.02(12) yes
C9 C8 C12 107.14(12) yes
C8 C9 C10 106.66(13) yes
C8 C9 H91 127.3(10) no
C10 C9 H91 126.0(10) no
C9 C10 N11 110.13(14) yes
C9 C10 H101 132.2(10) no
N11 C10 H101 117.6(10) no
C10 N11 C12 108.26(12) yes
C10 N11 H111 125.2(10) no
C12 N11 H111 126.3(10) no
C8 C12 N11 107.81(12) yes
C8 C12 C13 122.38(12) yes
N11 C12 C13 129.82(12) yes
C12 C13 N1 119.96(12) yes
C12 C13 C14 121.28(12) yes
N1 C13 C14 118.75(12) yes
C13 C14 C15 112.14(11) yes
C13 C14 H141 109.0(8) no
C15 C14 H141 109.4(8) no
C13 C14 H142 107.3(9) no
C15 C14 H142 111.0(9) no
H141 C14 H142 108.0(13) no
C14 C15 C16 120.68(12) yes
C14 C15 C20 121.67(13) yes
C16 C15 C20 117.62(12) yes
C15 C16 C17 121.57(13) yes
C15 C16 H161 118.9(10) no
C17 C16 H161 119.5(10) no
C16 C17 C18 119.80(14) yes
C16 C17 H171 119.9(10) no
C18 C17 H171 120.2(10) no
C17 C18 C19 119.47(13) yes
C17 C18 O21 122.05(12) yes
C19 C18 O21 118.47(12) yes
C18 C19 C20 119.95(13) yes
C18 C19 H191 120.1(9) no
C20 C19 H191 119.9(9) no
C15 C20 C19 121.59(13) yes
C15 C20 H201 118.9(9) no
C19 C20 H201 119.5(9) no
C18 O21 H211 111.1(11) no
C23 O22 H221 113.7(13) no
O22 C23 H231 114.7(16) no
O22 C23 H232 111.0(16) no
H231 C23 H232 112(2) no
O22 C23 H233 112.4(15) no
H231 C23 H233 104(2) no
H232 C23 H233 102(2) no

loop_
_geom_bond_atom_site_label_1
_geom_bond_atom_site_label_2
_geom_bond_distance
_geom_bond_publ_flag
N1 C2 1.3897(17) yes
N1 C13 1.3208(17) yes
C2 C3 1.410(2) yes
C2 C7 1.415(2) yes
C3 C4 1.369(2) yes
C3 H31 0.964(18) no
C4 C5 1.397(2) yes
C4 H41 0.992(18) no
C5 C6 1.368(2) yes
C5 H51 0.983(18) no
C6 C7 1.4130(19) yes
C6 H61 0.983(16) no
C7 C8 1.4254(19) yes
C8 C9 1.417(2) yes
C8 C12 1.3981(18) yes
C9 C10 1.362(2) yes
C9 H91 0.959(17) no
C10 N11 1.366(2) yes
C10 H101 0.980(17) no
N11 C12 1.3736(18) yes
N11 H111 0.902(17) no
C12 C13 1.4099(19) yes
C13 C14 1.5155(18) yes
C14 C15 1.5163(18) yes
C14 H141 1.014(16) no
C14 H142 0.977(16) no
C15 C16 1.386(2) yes
C15 C20 1.3878(19) yes
C16 C17 1.387(2) yes
C16 H161 0.980(17) no
C17 C18 1.3889(19) yes
C17 H171 0.955(17) no
C18 C19 1.3802(19) yes
C18 O21 1.3702(16) yes
C19 C20 1.3866(19) yes
C19 H191 0.989(16) no
C20 H201 0.973(16) no
O21 H211 0.910(19) no
O22 C23 1.408(2) yes
O22 H221 0.96(2) no
C23 H231 0.95(3) no
C23 H232 0.95(3) no
C23 H233 1.03(3) no

loop_
_geom_contact_atom_site_label_1
_geom_contact_atom_site_label_2
_geom_contact_distance
_geom_contact_site_symmetry_2
_geom_contact_publ_flag
O21 O22 2.608(2) 3 no
O21 N11 2.922(2) 3_655 no
O21 C23 3.422(3) 3 no
O21 C10 3.472(2) 4_454 no
O21 C9 3.490(2) 4_454 no
O21 C20 3.493(2) 3_655 no
O21 C10 3.545(2) 3_655 no
O22 N1 2.729(2) . no
O22 C18 3.384(2) 3_545 no
O22 C17 3.401(2) 3_545 no
O22 C3 3.461(2) . no
O22 C2 3.557(2) . no
N1 C12 3.402(2) 2_656 no
N1 C23 3.494(2) . no
C2 C6 3.528(2) 2_666 no
C4 C19 3.512(2) 4_455 no
C4 C8 3.553(2) 2_666 no
C5 C12 3.579(2) 2_666 no
C7 C14 3.426(2) 2_656 no
C7 C7 3.568(3) 2_666 no

loop_
_geom_hbond_atom_site_label_D
_geom_hbond_atom_site_label_H
_geom_hbond_atom_site_label_A
_geom_hbond_site_symmetry_A
_geom_hbond_angle_DHA
_geom_hbond_distance_DH
_geom_hbond_distance_HA
_geom_hbond_distance_DA
_geom_hbond_publ_flag
N11 H111 O21 3_645 150.5(14) 0.902(16) 2.103(16) 2.922(2) yes
O21 H211 O22 3_555 168.8(17) 0.910(18) 1.709(18) 2.608(2) yes
O22 H221 N1 . 176.1(20) 0.961(20) 1.769(19) 2.729(2) yes

loop_
_geom_torsion_atom_site_label_1
_geom_torsion_atom_site_label_2
_geom_torsion_atom_site_label_3
_geom_torsion_atom_site_label_4
_geom_torsion
_geom_torsion_publ_flag
O21 C18 C17 C16 180.0(1) no
O21 C18 C19 C20 -179.9(1) no
N1 C2 C3 C4 180.0(1) no
N1 C2 C7 C6 179.9(1) no
N1 C2 C7 C8 -0.7(2) no
N1 C13 C12 N11 179.6(1) no
N1 C13 C12 C8 -0.2(2) no
N1 C13 C14 C15 94.1(2) no
N11 C10 C9 C8 -0.2(2) no
N11 C12 C8 C7 -179.6(1) no
N11 C12 C8 C9 -0.4(2) no
N11 C12 C13 C14 -1.2(2) no
C2 N1 C13 C12 -0.4(2) no
C2 N1 C13 C14 -179.6(1) no
C2 C3 C4 C5 -0.3(2) no
C2 C7 C6 C5 0.7(2) no
C2 C7 C8 C9 -178.7(1) no
C2 C7 C8 C12 0.2(2) no
C3 C2 N1 C13 -178.3(1) no
C3 C2 C7 C6 -1.0(2) no
C3 C2 C7 C8 178.4(1) no
C3 C4 C5 C6 -0.0(2) no
C4 C3 C2 C7 0.8(2) no
C4 C5 C6 C7 -0.2(2) no
C5 C6 C7 C8 -178.6(1) no
C6 C7 C8 C9 0.7(2) no
C6 C7 C8 C12 179.6(1) no
C7 C2 N1 C13 0.8(2) no
C7 C8 C9 C10 179.4(2) no
C7 C8 C12 C13 0.2(2) no
C8 C12 N11 C10 0.3(2) no
C8 C12 C13 C14 179.0(1) no
C9 C8 C12 C13 179.4(1) no
C9 C10 N11 C12 -0.0(2) no
C10 N11 C12 C13 -179.5(1) no
C10 C9 C8 C12 0.4(2) no
C12 C13 C14 C15 -85.1(2) no
C13 C14 C15 C16 -82.3(2) no
C13 C14 C15 C20 95.6(2) no
C14 C15 C16 C17 177.1(1) no
C14 C15 C20 C19 -177.0(1) no
C15 C16 C17 C18 0.0(2) no
C15 C20 C19 C18 -0.1(2) no
C16 C15 C20 C19 0.9(2) no
C16 C17 C18 C19 0.7(2) no
C17 C16 C15 C20 -0.8(2) no
C17 C18 C19 C20 -0.7(2) no
